data_4310556
loop_
_publ_author_name
'Bronya Clare'
'Niladri Sarker'
'Richard Shoemaker'
'John R. Hagadorn'

_publ_contact_author_address '215 UCB, Boulder, CO, 80309-0215, USA'
_publ_contact_author_name 'John R. Hagadorn'
_publ_section_title
;
 Synthesis and Characterization of Binucleating Bis(amidinate) Ligands and
 Their Dialuminum Complexes
;
_journal_name_full 'Inorganic Chemistry'
_journal_page_first 1159
_journal_page_last 1166
_journal_paper_doi 10.1021/ic035035p
_journal_volume 43
_journal_year 2004
_chemical_formula_sum 'C33 H52 Al2 N4 O'
_chemical_formula_weight 574.75
_chemical_name_common '(iPr-L-Xan)Al2Me4 (4)'
_chemical_name_systematic
; 
 ? 
;
_space_group_IT_number 15
_symmetry_cell_setting monoclinic
_symmetry_space_group_name_Hall '-C 2yc'
_symmetry_space_group_name_H-M 'C 1 2/c 1'
_atom_sites_solution_hydrogens geom
_atom_sites_solution_primary direct
_atom_sites_solution_secondary difmap
_audit_creation_method SHELXL-97
_cell_angle_alpha 90.00
_cell_angle_beta 97.2930(10)
_cell_angle_gamma 90.00
_cell_formula_units_Z 8
_cell_length_a 21.1468(13)
_cell_length_b 11.5004(7)
_cell_length_c 29.8580(17)
_cell_measurement_reflns_used 7790
_cell_measurement_temperature 136(2)
_cell_measurement_theta_max 30.23
_cell_measurement_theta_min 2.172
_cell_volume 7202.6(7)
_computing_cell_refinement 'SAINT, Bruker'
_computing_data_collection 'SMART, Bruker'
_computing_data_reduction 'SAINT, Bruker'
_computing_molecular_graphics 'SHELXTL, Bruker'
_computing_structure_refinement 'SHELXL-97 (Sheldrick, 1997)'
_computing_structure_solution 'SHELXS-97 (Sheldrick, 1990)'
_diffrn_ambient_temperature 136(2)
_diffrn_measured_fraction_theta_full 1.000
_diffrn_measured_fraction_theta_max 1.000
_diffrn_measurement_device_type 'Siemens SMART CCD'
_diffrn_measurement_method '0.3 deg \w scans'
_diffrn_radiation_monochromator graphite
_diffrn_radiation_source 'fine-focus sealed tube'
_diffrn_radiation_type MoK\a
_diffrn_radiation_wavelength 0.71073
_diffrn_reflns_av_R_equivalents 0.0473
_diffrn_reflns_av_sigmaI/netI 0.0417
_diffrn_reflns_limit_h_max 25
_diffrn_reflns_limit_h_min -16
_diffrn_reflns_limit_k_max 13
_diffrn_reflns_limit_k_min -13
_diffrn_reflns_limit_l_max 35
_diffrn_reflns_limit_l_min -35
_diffrn_reflns_number 22164
_diffrn_reflns_theta_full 24.99
_diffrn_reflns_theta_max 24.99
_diffrn_reflns_theta_min 2.02
_exptl_absorpt_coefficient_mu 0.109
_exptl_absorpt_correction_T_max 1.000
_exptl_absorpt_correction_T_min 0.844
_exptl_absorpt_correction_type multi-scan
_exptl_absorpt_process_details
;
absorption correction applied using SADABS 
(Blessing, R. H. Acta Crystallogr., Sect. A 1995, 51, 33-38) 
;
_exptl_crystal_density_diffrn 1.060
_exptl_crystal_density_method 'not measured'
_exptl_crystal_F_000 2496
_refine_diff_density_max 0.223
_refine_diff_density_min -0.233
_refine_diff_density_rms 0.040
_refine_ls_extinction_method none
_refine_ls_goodness_of_fit_ref 1.032
_refine_ls_hydrogen_treatment mixed
_refine_ls_matrix_type full
_refine_ls_number_parameters 375
_refine_ls_number_reflns 6342
_refine_ls_number_restraints 0
_refine_ls_restrained_S_all 1.032
_refine_ls_R_factor_all 0.0662
_refine_ls_R_factor_gt 0.0448
_refine_ls_shift/su_max 0.000
_refine_ls_shift/su_mean 0.000
_refine_ls_structure_factor_coef Fsqd
_refine_ls_weighting_details 'calc w=1/[\s^2^(Fo^2^)+(0.0637P)^2^+1.7259P] where P=(Fo^2^+2Fc^2^)/3'
_refine_ls_weighting_scheme calc
_refine_ls_wR_factor_gt 0.1115
_refine_ls_wR_factor_ref 0.1202
_reflns_number_gt 4675
_reflns_number_total 6342
_reflns_threshold_expression >2sigma(I)
_cod_data_source_file ic035035psi20031120_045438_5.cif
_cod_data_source_block jrh015
_cod_database_code 4310556

loop_
_symmetry_equiv_pos_as_xyz
'x, y, z'
'-x, y, -z+1/2'
'x+1/2, y+1/2, z'
'-x+1/2, y+1/2, -z+1/2'
'-x, -y, -z'
'x, -y, z-1/2'
'-x+1/2, -y+1/2, -z'
'x+1/2, -y+1/2, z-1/2'

loop_
_atom_site_label
_atom_site_type_symbol
_atom_site_fract_x
_atom_site_fract_y
_atom_site_fract_z
_atom_site_U_iso_or_equiv
_atom_site_adp_type
_atom_site_occupancy
_atom_site_symmetry_multiplicity
_atom_site_calc_flag
_atom_site_refinement_flags
_atom_site_disorder_assembly
_atom_site_disorder_group
Al1 Al 0.28641(3) 0.50883(5) 0.14260(2) 0.03795(17) Uani 1 1 d . . .
Al2 Al 0.13423(3) 0.91018(5) 0.06472(2) 0.03425(16) Uani 1 1 d . . .
O1 O 0.05955(6) 0.58174(10) 0.14246(4) 0.0287(3) Uani 1 1 d . . .
N1 N 0.20971(8) 0.42141(14) 0.12525(5) 0.0357(4) Uani 1 1 d . . .
N2 N 0.21851(8) 0.55757(14) 0.17680(5) 0.0363(4) Uani 1 1 d . . .
N3 N 0.10203(8) 0.75562(13) 0.05073(5) 0.0322(4) Uani 1 1 d . . .
N4 N 0.07157(8) 0.86715(13) 0.10360(5) 0.0350(4) Uani 1 1 d . . .
C1 C 0.23470(13) 0.2774(2) 0.07199(9) 0.0625(7) Uani 1 1 d . . .
H1A H 0.2455 0.3384 0.0513 0.094 Uiso 1 1 calc R . .
H1B H 0.2191 0.2087 0.0546 0.094 Uiso 1 1 calc R . .
H1C H 0.2728 0.2567 0.0927 0.094 Uiso 1 1 calc R . .
C2 C 0.18360(10) 0.32117(17) 0.09875(7) 0.0371(5) Uani 1 1 d . . .
H2 H 0.1736 0.2586 0.1200 0.045 Uiso 1 1 calc R . .
C3 C 0.12322(12) 0.3509(2) 0.06770(8) 0.0547(6) Uani 1 1 d . . .
H3A H 0.0906 0.3786 0.0857 0.082 Uiso 1 1 calc R . .
H3B H 0.1076 0.2813 0.0508 0.082 Uiso 1 1 calc R . .
H3C H 0.1325 0.4118 0.0465 0.082 Uiso 1 1 calc R . .
C4 C 0.23715(12) 0.5771(2) 0.25931(7) 0.0486(6) Uani 1 1 d . . .
H4A H 0.2216 0.4982 0.2638 0.073 Uiso 1 1 calc R . .
H4B H 0.2283 0.6267 0.2845 0.073 Uiso 1 1 calc R . .
H4C H 0.2832 0.5749 0.2580 0.073 Uiso 1 1 calc R . .
C5 C 0.20362(10) 0.62605(17) 0.21533(6) 0.0359(5) Uani 1 1 d . . .
H5 H 0.1565 0.6234 0.2163 0.043 Uiso 1 1 calc R . .
C6 C 0.22312(12) 0.75116(18) 0.20826(8) 0.0503(6) Uani 1 1 d . . .
H6A H 0.2691 0.7546 0.2066 0.075 Uiso 1 1 calc R . .
H6B H 0.2129 0.7989 0.2336 0.075 Uiso 1 1 calc R . .
H6C H 0.2000 0.7807 0.1801 0.075 Uiso 1 1 calc R . .
C7 C 0.18227(9) 0.47210(16) 0.15811(6) 0.0298(4) Uani 1 1 d . . .
C8 C 0.12323(9) 0.42615(16) 0.17401(6) 0.0285(4) Uani 1 1 d . . .
C9 C 0.12904(10) 0.32070(17) 0.19707(6) 0.0351(5) Uani 1 1 d . . .
H9 H 0.1701 0.2877 0.2052 0.042 Uiso 1 1 calc R . .
C10 C 0.07595(10) 0.26367(17) 0.20832(7) 0.0378(5) Uani 1 1 d . . .
H10 H 0.0804 0.1914 0.2238 0.045 Uiso 1 1 calc R . .
C11 C 0.01623(10) 0.31220(16) 0.19698(6) 0.0349(5) Uani 1 1 d . . .
H11 H -0.0202 0.2712 0.2040 0.042 Uiso 1 1 calc R . .
C12 C 0.00815(9) 0.41987(16) 0.17544(6) 0.0293(4) Uani 1 1 d . . .
C13 C 0.06277(9) 0.47524(15) 0.16443(6) 0.0273(4) Uani 1 1 d . . .
C14 C -0.11113(11) 0.3931(2) 0.16040(8) 0.0570(7) Uani 1 1 d . . .
H14A H -0.1055 0.3380 0.1362 0.085 Uiso 1 1 calc R . .
H14B H -0.1515 0.4349 0.1529 0.085 Uiso 1 1 calc R . .
H14C H -0.1119 0.3507 0.1888 0.085 Uiso 1 1 calc R . .
C15 C -0.05611(9) 0.47963(17) 0.16555(6) 0.0339(5) Uani 1 1 d . . .
C16 C -0.06462(11) 0.5635(2) 0.20500(7) 0.0479(6) Uani 1 1 d . . .
H16A H -0.0645 0.5188 0.2330 0.072 Uiso 1 1 calc R . .
H16B H -0.1052 0.6049 0.1984 0.072 Uiso 1 1 calc R . .
H16C H -0.0295 0.6197 0.2086 0.072 Uiso 1 1 calc R . .
C17 C 0.00156(9) 0.60853(15) 0.11635(6) 0.0273(4) Uani 1 1 d . . .
C18 C -0.05475(9) 0.55453(15) 0.12353(6) 0.0283(4) Uani 1 1 d . . .
C19 C -0.10971(9) 0.58228(17) 0.09437(6) 0.0332(4) Uani 1 1 d . . .
H19 H -0.1488 0.5450 0.0980 0.040 Uiso 1 1 calc R . .
C20 C -0.10803(9) 0.66289(18) 0.06046(6) 0.0361(5) Uani 1 1 d . . .
H20 H -0.1454 0.6787 0.0402 0.043 Uiso 1 1 calc R . .
C21 C -0.05208(9) 0.72080(17) 0.05580(6) 0.0341(5) Uani 1 1 d . . .
H21 H -0.0517 0.7791 0.0333 0.041 Uiso 1 1 calc R . .
C22 C 0.00388(9) 0.69452(15) 0.08387(6) 0.0278(4) Uani 1 1 d . . .
C23 C 0.06057(9) 0.76921(16) 0.08020(6) 0.0289(4) Uani 1 1 d . . .
C24 C 0.16611(11) 0.6277(2) 0.01067(8) 0.0524(6) Uani 1 1 d . . .
H24A H 0.1885 0.6949 0.0000 0.079 Uiso 1 1 calc R . .
H24B H 0.1647 0.5649 -0.0116 0.079 Uiso 1 1 calc R . .
H24C H 0.1887 0.6008 0.0395 0.079 Uiso 1 1 calc R . .
C25 C 0.09852(10) 0.66261(17) 0.01716(7) 0.0368(5) Uani 1 1 d . . .
H25 H 0.0764 0.5941 0.0288 0.044 Uiso 1 1 calc R . .
C26 C 0.06152(12) 0.7015(2) -0.02757(7) 0.0535(6) Uani 1 1 d . . .
H26A H 0.0184 0.7251 -0.0227 0.080 Uiso 1 1 calc R . .
H26B H 0.0590 0.6371 -0.0492 0.080 Uiso 1 1 calc R . .
H26C H 0.0834 0.7675 -0.0396 0.080 Uiso 1 1 calc R . .
C27 C 0.06542(14) 0.9071(3) 0.18333(8) 0.0743(9) Uani 1 1 d . . .
H27A H 0.0768 0.8264 0.1913 0.112 Uiso 1 1 calc R . .
H27B H 0.0376 0.9377 0.2044 0.112 Uiso 1 1 calc R . .
H27C H 0.1042 0.9543 0.1851 0.112 Uiso 1 1 calc R . .
C28 C 0.03094(10) 0.91140(19) 0.13586(7) 0.0430(5) Uani 1 1 d . . .
H28 H -0.0078 0.8611 0.1344 0.052 Uiso 1 1 calc R . .
C29 C 0.01006(14) 1.0339(2) 0.12285(9) 0.0691(8) Uani 1 1 d . . .
H29A H 0.0477 1.0839 0.1233 0.104 Uiso 1 1 calc R . .
H29B H -0.0173 1.0636 0.1444 0.104 Uiso 1 1 calc R . .
H29C H -0.0137 1.0336 0.0925 0.104 Uiso 1 1 calc R . .
C30 C 0.35145(12) 0.4165(3) 0.17910(9) 0.0735(9) Uani 1 1 d . . .
H30A H 0.3309 0.3633 0.1984 0.110 Uiso 1 1 calc R . .
H30B H 0.3804 0.4683 0.1979 0.110 Uiso 1 1 calc R . .
H30C H 0.3756 0.3714 0.1592 0.110 Uiso 1 1 calc R . .
C31 C 0.31602(12) 0.6135(2) 0.09841(8) 0.0522(6) Uani 1 1 d . . .
H31A H 0.3204 0.5705 0.0706 0.078 Uiso 1 1 calc R . .
H31B H 0.3575 0.6462 0.1106 0.078 Uiso 1 1 calc R . .
H31C H 0.2851 0.6767 0.0917 0.078 Uiso 1 1 calc R . .
C32 C 0.22152(10) 0.9316(2) 0.09334(8) 0.0474(6) Uani 1 1 d . . .
H32A H 0.2353 0.8622 0.1110 0.071 Uiso 1 1 calc R . .
H32B H 0.2235 0.9994 0.1134 0.071 Uiso 1 1 calc R . .
H32C H 0.2496 0.9441 0.0701 0.071 Uiso 1 1 calc R . .
C33 C 0.10172(12) 1.0219(2) 0.01805(8) 0.0549(6) Uani 1 1 d . . .
H33A H 0.1333 1.0328 -0.0029 0.082 Uiso 1 1 calc R . .
H33B H 0.0936 1.0964 0.0322 0.082 Uiso 1 1 calc R . .
H33C H 0.0619 0.9924 0.0015 0.082 Uiso 1 1 calc R . .

loop_
_atom_site_aniso_label
_atom_site_aniso_U_11
_atom_site_aniso_U_22
_atom_site_aniso_U_33
_atom_site_aniso_U_23
_atom_site_aniso_U_13
_atom_site_aniso_U_12
Al1 0.0257(3) 0.0469(4) 0.0418(4) -0.0019(3) 0.0067(3) -0.0003(3)
Al2 0.0301(3) 0.0302(3) 0.0418(3) 0.0025(2) 0.0019(3) -0.0037(3)
O1 0.0215(7) 0.0304(7) 0.0331(7) 0.0045(5) -0.0004(5) -0.0020(6)
N1 0.0312(9) 0.0366(9) 0.0407(9) -0.0060(7) 0.0105(8) 0.0001(8)
N2 0.0278(9) 0.0421(9) 0.0389(9) -0.0083(8) 0.0046(7) -0.0036(8)
N3 0.0307(9) 0.0316(8) 0.0354(9) 0.0007(7) 0.0089(7) -0.0018(7)
N4 0.0331(10) 0.0336(9) 0.0385(9) -0.0075(7) 0.0049(8) -0.0023(7)
C1 0.0592(17) 0.0579(15) 0.0748(17) -0.0280(13) 0.0253(14) -0.0021(13)
C2 0.0420(13) 0.0305(10) 0.0404(11) -0.0056(9) 0.0111(10) -0.0014(9)
C3 0.0555(16) 0.0593(15) 0.0471(13) -0.0176(11) -0.0022(12) 0.0062(12)
C4 0.0535(15) 0.0519(14) 0.0400(12) -0.0026(10) 0.0045(11) -0.0003(12)
C5 0.0318(11) 0.0401(11) 0.0366(11) -0.0077(9) 0.0073(9) -0.0034(9)
C6 0.0609(16) 0.0432(12) 0.0481(13) -0.0058(10) 0.0119(12) -0.0042(11)
C7 0.0253(10) 0.0306(10) 0.0329(10) 0.0012(8) 0.0014(8) 0.0045(8)
C8 0.0274(10) 0.0319(10) 0.0262(9) -0.0031(8) 0.0031(8) 0.0010(8)
C9 0.0357(12) 0.0358(11) 0.0338(10) 0.0021(8) 0.0046(9) 0.0059(9)
C10 0.0459(13) 0.0317(10) 0.0376(11) 0.0061(9) 0.0117(10) 0.0036(10)
C11 0.0380(12) 0.0350(11) 0.0329(11) 0.0010(8) 0.0095(9) -0.0062(9)
C12 0.0289(11) 0.0340(10) 0.0251(9) -0.0022(8) 0.0034(8) -0.0035(9)
C13 0.0293(11) 0.0280(10) 0.0244(9) 0.0001(7) 0.0022(8) -0.0010(8)
C14 0.0347(13) 0.0743(17) 0.0596(15) 0.0282(13) -0.0029(11) -0.0184(12)
C15 0.0251(11) 0.0461(12) 0.0307(10) 0.0060(9) 0.0035(8) -0.0039(9)
C16 0.0387(13) 0.0737(16) 0.0329(11) 0.0049(11) 0.0105(10) 0.0219(12)
C17 0.0237(10) 0.0308(10) 0.0269(9) -0.0045(8) 0.0011(8) 0.0013(8)
C18 0.0252(10) 0.0321(10) 0.0277(9) -0.0023(8) 0.0035(8) -0.0027(8)
C19 0.0238(10) 0.0443(11) 0.0314(10) -0.0026(9) 0.0029(8) -0.0036(9)
C20 0.0249(11) 0.0485(12) 0.0334(10) 0.0007(9) -0.0015(9) 0.0030(9)
C21 0.0328(11) 0.0387(11) 0.0306(10) 0.0034(8) 0.0039(9) 0.0021(9)
C22 0.0243(10) 0.0305(10) 0.0286(9) -0.0014(8) 0.0030(8) 0.0012(8)
C23 0.0268(10) 0.0295(10) 0.0296(10) 0.0042(8) 0.0009(8) 0.0021(8)
C24 0.0414(14) 0.0525(14) 0.0656(15) -0.0171(12) 0.0160(12) 0.0014(11)
C25 0.0356(12) 0.0343(11) 0.0419(11) -0.0058(9) 0.0103(9) -0.0031(9)
C26 0.0528(15) 0.0660(16) 0.0414(13) -0.0110(11) 0.0046(11) -0.0004(13)
C27 0.079(2) 0.100(2) 0.0445(14) -0.0106(14) 0.0099(14) 0.0283(18)
C28 0.0351(12) 0.0472(12) 0.0479(12) -0.0149(10) 0.0093(10) -0.0020(10)
C29 0.074(2) 0.0648(17) 0.0691(17) -0.0128(14) 0.0107(15) 0.0284(15)
C30 0.0412(15) 0.112(2) 0.0687(17) 0.0288(16) 0.0132(14) 0.0161(16)
C31 0.0414(14) 0.0530(14) 0.0635(15) -0.0003(11) 0.0121(12) -0.0073(11)
C32 0.0361(13) 0.0511(13) 0.0543(13) 0.0035(11) 0.0026(11) -0.0067(11)
C33 0.0527(16) 0.0453(13) 0.0632(15) 0.0106(11) -0.0062(12) -0.0073(11)

loop_
_atom_type_symbol
_atom_type_description
_atom_type_scat_dispersion_real
_atom_type_scat_dispersion_imag
_atom_type_scat_source
C C 0.0033 0.0016 'International Tables Vol C Tables 4.2.6.8 and 6.1.1.4'
H H 0.0000 0.0000 'International Tables Vol C Tables 4.2.6.8 and 6.1.1.4'
N N 0.0061 0.0033 'International Tables Vol C Tables 4.2.6.8 and 6.1.1.4'
O O 0.0106 0.0060 'International Tables Vol C Tables 4.2.6.8 and 6.1.1.4'
Al Al 0.0645 0.0514 'International Tables Vol C Tables 4.2.6.8 and 6.1.1.4'

loop_
_geom_angle_atom_site_label_1
_geom_angle_atom_site_label_2
_geom_angle_atom_site_label_3
_geom_angle
_geom_angle_site_symmetry_1
_geom_angle_site_symmetry_3
_geom_angle_publ_flag
N1 Al1 N2 68.83(7) . . ?
N1 Al1 C31 118.26(9) . . ?
N2 Al1 C31 119.95(9) . . ?
N1 Al1 C30 112.06(11) . . ?
N2 Al1 C30 112.17(10) . . ?
C31 Al1 C30 116.70(11) . . ?
N1 Al1 C7 34.71(6) . . ?
N2 Al1 C7 34.41(6) . . ?
C31 Al1 C7 129.47(9) . . ?
C30 Al1 C7 113.81(9) . . ?
N1 Al1 Al2 84.50(5) . . ?
N2 Al1 Al2 65.29(5) . . ?
C31 Al1 Al2 57.19(7) . . ?
C30 Al1 Al2 161.66(10) . . ?
C7 Al1 Al2 75.00(5) . . ?
N3 Al2 N4 69.17(7) . . ?
N3 Al2 C32 120.00(9) . . ?
N4 Al2 C32 116.89(9) . . ?
N3 Al2 C33 111.61(9) . . ?
N4 Al2 C33 112.98(10) . . ?
C32 Al2 C33 117.21(10) . . ?
N3 Al2 C23 34.66(6) . . ?
N4 Al2 C23 34.73(6) . . ?
C32 Al2 C23 128.30(8) . . ?
C33 Al2 C23 114.47(9) . . ?
N3 Al2 Al1 61.77(5) . . ?
N4 Al2 Al1 86.82(5) . . ?
C32 Al2 Al1 59.34(7) . . ?
C33 Al2 Al1 156.23(8) . . ?
C23 Al2 Al1 74.00(5) . . ?
C13 O1 C17 116.38(14) . . ?
C7 N1 C2 124.80(16) . . ?
C7 N1 Al1 90.23(12) . . ?
C2 N1 Al1 143.50(13) . . ?
C7 N2 C5 124.08(16) . . ?
C7 N2 Al1 89.49(11) . . ?
C5 N2 Al1 144.60(14) . . ?
C23 N3 C25 124.07(16) . . ?
C23 N3 Al2 89.58(11) . . ?
C25 N3 Al2 143.94(13) . . ?
C23 N4 C28 124.25(17) . . ?
C23 N4 Al2 89.36(11) . . ?
C28 N4 Al2 144.27(13) . . ?
N1 C2 C1 107.57(17) . . ?
N1 C2 C3 112.50(17) . . ?
C1 C2 C3 110.78(18) . . ?
N2 C5 C6 108.16(16) . . ?
N2 C5 C4 110.93(16) . . ?
C6 C5 C4 111.46(18) . . ?
N2 C7 N1 110.56(17) . . ?
N2 C7 C8 126.36(16) . . ?
N1 C7 C8 122.67(17) . . ?
N2 C7 Al1 56.10(10) . . ?
N1 C7 Al1 55.06(10) . . ?
C8 C7 Al1 166.86(13) . . ?
C9 C8 C13 118.39(17) . . ?
C9 C8 C7 116.24(17) . . ?
C13 C8 C7 125.15(16) . . ?
C10 C9 C8 120.76(19) . . ?
C9 C10 C11 119.69(18) . . ?
C10 C11 C12 121.69(18) . . ?
C13 C12 C11 117.21(17) . . ?
C13 C12 C15 119.70(16) . . ?
C11 C12 C15 123.04(17) . . ?
O1 C13 C8 116.33(16) . . ?
O1 C13 C12 121.49(16) . . ?
C8 C13 C12 122.17(17) . . ?
C12 C15 C14 112.16(17) . . ?
C12 C15 C18 107.80(15) . . ?
C14 C15 C18 112.31(16) . . ?
C12 C15 C16 108.74(16) . . ?
C14 C15 C16 108.79(18) . . ?
C18 C15 C16 106.84(16) . . ?
C18 C17 C22 122.31(17) . . ?
C18 C17 O1 121.64(16) . . ?
C22 C17 O1 116.02(16) . . ?
C17 C18 C19 117.71(17) . . ?
C17 C18 C15 119.17(17) . . ?
C19 C18 C15 122.70(17) . . ?
C20 C19 C18 120.98(18) . . ?
C19 C20 C21 120.10(18) . . ?
C20 C21 C22 120.54(18) . . ?
C17 C22 C21 118.12(17) . . ?
C17 C22 C23 124.14(16) . . ?
C21 C22 C23 117.42(16) . . ?
N3 C23 N4 111.19(16) . . ?
N3 C23 C22 125.88(16) . . ?
N4 C23 C22 122.55(16) . . ?
N3 C23 Al2 55.76(9) . . ?
N4 C23 Al2 55.91(10) . . ?
C22 C23 Al2 167.97(13) . . ?
N3 C25 C24 108.29(16) . . ?
N3 C25 C26 111.17(17) . . ?
C24 C25 C26 110.58(18) . . ?
N4 C28 C27 110.66(19) . . ?
N4 C28 C29 109.39(18) . . ?
C27 C28 C29 111.3(2) . . ?

loop_
_geom_bond_atom_site_label_1
_geom_bond_atom_site_label_2
_geom_bond_distance
_geom_bond_site_symmetry_2
_geom_bond_publ_flag
Al1 N1 1.9226(17) . ?
Al1 N2 1.9468(17) . ?
Al1 C31 1.948(2) . ?
Al1 C30 1.956(3) . ?
Al1 C7 2.345(2) . ?
Al1 Al2 5.9303(9) . ?
Al2 N3 1.9301(16) . ?
Al2 N4 1.9335(17) . ?
Al2 C32 1.949(2) . ?
Al2 C33 1.955(2) . ?
Al2 C23 2.3347(19) . ?
O1 C13 1.387(2) . ?
O1 C17 1.401(2) . ?
N1 C7 1.336(2) . ?
N1 C2 1.466(2) . ?
N2 C7 1.325(2) . ?
N2 C5 1.461(2) . ?
N3 C23 1.328(2) . ?
N3 C25 1.461(2) . ?
N4 C23 1.330(2) . ?
N4 C28 1.461(2) . ?
C1 C2 1.510(3) . ?
C2 C3 1.518(3) . ?
C4 C5 1.519(3) . ?
C5 C6 1.519(3) . ?
C7 C8 1.488(3) . ?
C8 C9 1.392(3) . ?
C8 C13 1.394(3) . ?
C9 C10 1.378(3) . ?
C10 C11 1.383(3) . ?
C11 C12 1.396(3) . ?
C12 C13 1.394(3) . ?
C12 C15 1.518(3) . ?
C14 C15 1.524(3) . ?
C15 C18 1.525(2) . ?
C15 C16 1.550(3) . ?
C17 C18 1.384(3) . ?
C17 C22 1.390(2) . ?
C18 C19 1.398(3) . ?
C19 C20 1.377(3) . ?
C20 C21 1.380(3) . ?
C21 C22 1.394(3) . ?
C22 C23 1.490(3) . ?
C24 C25 1.521(3) . ?
C25 C26 1.527(3) . ?
C27 C28 1.510(3) . ?
C28 C29 1.512(3) . ?

loop_
_geom_torsion_atom_site_label_1
_geom_torsion_atom_site_label_2
_geom_torsion_atom_site_label_3
_geom_torsion_atom_site_label_4
_geom_torsion
_geom_torsion_site_symmetry_1
_geom_torsion_site_symmetry_2
_geom_torsion_site_symmetry_3
_geom_torsion_site_symmetry_4
_geom_torsion_publ_flag
N1 Al1 Al2 N3 -14.89(7) . . . . ?
N2 Al1 Al2 N3 -84.09(8) . . . . ?
C31 Al1 Al2 N3 114.02(10) . . . . ?
C30 Al1 Al2 N3 -170.2(3) . . . . ?
C7 Al1 Al2 N3 -48.87(7) . . . . ?
N1 Al1 Al2 N4 53.13(7) . . . . ?
N2 Al1 Al2 N4 -16.07(7) . . . . ?
C31 Al1 Al2 N4 -177.96(10) . . . . ?
C30 Al1 Al2 N4 -102.2(3) . . . . ?
C7 Al1 Al2 N4 19.15(7) . . . . ?
N1 Al1 Al2 C32 177.16(10) . . . . ?
N2 Al1 Al2 C32 107.96(10) . . . . ?
C31 Al1 Al2 C32 -53.94(12) . . . . ?
C30 Al1 Al2 C32 21.9(3) . . . . ?
C7 Al1 Al2 C32 143.17(10) . . . . ?
N1 Al1 Al2 C33 -94.42(19) . . . . ?
N2 Al1 Al2 C33 -163.62(19) . . . . ?
C31 Al1 Al2 C33 34.5(2) . . . . ?
C30 Al1 Al2 C33 110.3(3) . . . . ?
C7 Al1 Al2 C33 -128.41(19) . . . . ?
N1 Al1 Al2 C23 20.30(7) . . . . ?
N2 Al1 Al2 C23 -48.90(7) . . . . ?
C31 Al1 Al2 C23 149.21(10) . . . . ?
C30 Al1 Al2 C23 -135.0(3) . . . . ?
C7 Al1 Al2 C23 -13.68(7) . . . . ?
N2 Al1 N1 C7 -5.88(11) . . . . ?
C31 Al1 N1 C7 -119.44(13) . . . . ?
C30 Al1 N1 C7 100.36(14) . . . . ?
Al2 Al1 N1 C7 -71.49(10) . . . . ?
N2 Al1 N1 C2 -170.6(2) . . . . ?
C31 Al1 N1 C2 75.8(2) . . . . ?
C30 Al1 N1 C2 -64.4(2) . . . . ?
C7 Al1 N1 C2 -164.8(3) . . . . ?
Al2 Al1 N1 C2 123.8(2) . . . . ?
N1 Al1 N2 C7 5.93(11) . . . . ?
C31 Al1 N2 C7 117.20(13) . . . . ?
C30 Al1 N2 C7 -100.16(15) . . . . ?
Al2 Al1 N2 C7 99.66(11) . . . . ?
N1 Al1 N2 C5 168.7(2) . . . . ?
C31 Al1 N2 C5 -80.0(2) . . . . ?
C30 Al1 N2 C5 62.6(3) . . . . ?
C7 Al1 N2 C5 162.8(3) . . . . ?
Al2 Al1 N2 C5 -97.6(2) . . . . ?
N4 Al2 N3 C23 5.22(11) . . . . ?
C32 Al2 N3 C23 115.05(13) . . . . ?
C33 Al2 N3 C23 -102.15(13) . . . . ?
Al1 Al2 N3 C23 103.08(11) . . . . ?
N4 Al2 N3 C25 165.6(2) . . . . ?
C32 Al2 N3 C25 -84.6(2) . . . . ?
C33 Al2 N3 C25 58.2(2) . . . . ?
C23 Al2 N3 C25 160.3(3) . . . . ?
Al1 Al2 N3 C25 -96.6(2) . . . . ?
N3 Al2 N4 C23 -5.21(11) . . . . ?
C32 Al2 N4 C23 -119.22(13) . . . . ?
C33 Al2 N4 C23 100.26(13) . . . . ?
Al1 Al2 N4 C23 -66.16(10) . . . . ?
N3 Al2 N4 C28 -166.7(3) . . . . ?
C32 Al2 N4 C28 79.3(3) . . . . ?
C33 Al2 N4 C28 -61.2(3) . . . . ?
C23 Al2 N4 C28 -161.5(3) . . . . ?
Al1 Al2 N4 C28 132.4(2) . . . . ?
C7 N1 C2 C1 -169.23(19) . . . . ?
Al1 N1 C2 C1 -7.9(3) . . . . ?
C7 N1 C2 C3 68.5(2) . . . . ?
Al1 N1 C2 C3 -130.2(2) . . . . ?
C7 N2 C5 C6 -142.2(2) . . . . ?
Al1 N2 C5 C6 58.7(3) . . . . ?
C7 N2 C5 C4 95.2(2) . . . . ?
Al1 N2 C5 C4 -63.8(3) . . . . ?
C5 N2 C7 N1 -176.55(17) . . . . ?
Al1 N2 C7 N1 -8.52(15) . . . . ?
C5 N2 C7 C8 -3.8(3) . . . . ?
Al1 N2 C7 C8 164.20(17) . . . . ?
C5 N2 C7 Al1 -168.0(2) . . . . ?
C2 N1 C7 N2 177.65(17) . . . . ?
Al1 N1 C7 N2 8.63(16) . . . . ?
C2 N1 C7 C8 4.6(3) . . . . ?
Al1 N1 C7 C8 -164.41(16) . . . . ?
C2 N1 C7 Al1 169.0(2) . . . . ?
N1 Al1 C7 N2 -170.26(18) . . . . ?
C31 Al1 C7 N2 -86.68(15) . . . . ?
C30 Al1 C7 N2 94.92(15) . . . . ?
Al2 Al1 C7 N2 -67.99(11) . . . . ?
N2 Al1 C7 N1 170.26(18) . . . . ?
C31 Al1 C7 N1 83.58(15) . . . . ?
C30 Al1 C7 N1 -94.82(15) . . . . ?
Al2 Al1 C7 N1 102.27(11) . . . . ?
N1 Al1 C7 C8 84.4(6) . . . . ?
N2 Al1 C7 C8 -105.3(6) . . . . ?
C31 Al1 C7 C8 168.0(6) . . . . ?
C30 Al1 C7 C8 -10.4(6) . . . . ?
Al2 Al1 C7 C8 -173.3(6) . . . . ?
N2 C7 C8 C9 -103.2(2) . . . . ?
N1 C7 C8 C9 68.7(2) . . . . ?
Al1 C7 C8 C9 -7.1(7) . . . . ?
N2 C7 C8 C13 82.2(3) . . . . ?
N1 C7 C8 C13 -105.9(2) . . . . ?
Al1 C7 C8 C13 178.4(5) . . . . ?
C13 C8 C9 C10 2.9(3) . . . . ?
C7 C8 C9 C10 -171.97(17) . . . . ?
C8 C9 C10 C11 -0.7(3) . . . . ?
C9 C10 C11 C12 -1.9(3) . . . . ?
C10 C11 C12 C13 2.0(3) . . . . ?
C10 C11 C12 C15 -175.46(17) . . . . ?
C17 O1 C13 C8 153.95(15) . . . . ?
C17 O1 C13 C12 -24.9(2) . . . . ?
C9 C8 C13 O1 178.36(15) . . . . ?
C7 C8 C13 O1 -7.2(3) . . . . ?
C9 C8 C13 C12 -2.8(3) . . . . ?
C7 C8 C13 C12 171.59(17) . . . . ?
C11 C12 C13 O1 179.15(15) . . . . ?
C15 C12 C13 O1 -3.3(3) . . . . ?
C11 C12 C13 C8 0.4(3) . . . . ?
C15 C12 C13 C8 177.95(16) . . . . ?
C13 C12 C15 C14 155.55(18) . . . . ?
C11 C12 C15 C14 -27.1(3) . . . . ?
C13 C12 C15 C18 31.4(2) . . . . ?
C11 C12 C15 C18 -151.22(17) . . . . ?
C13 C12 C15 C16 -84.1(2) . . . . ?
C11 C12 C15 C16 93.3(2) . . . . ?
C13 O1 C17 C18 21.2(2) . . . . ?
C13 O1 C17 C22 -160.55(15) . . . . ?
C22 C17 C18 C19 5.1(3) . . . . ?
O1 C17 C18 C19 -176.76(15) . . . . ?
C22 C17 C18 C15 -167.71(16) . . . . ?
O1 C17 C18 C15 10.4(3) . . . . ?
C12 C15 C18 C17 -34.8(2) . . . . ?
C14 C15 C18 C17 -158.88(18) . . . . ?
C16 C15 C18 C17 81.9(2) . . . . ?
C12 C15 C18 C19 152.77(17) . . . . ?
C14 C15 C18 C19 28.7(3) . . . . ?
C16 C15 C18 C19 -90.5(2) . . . . ?
C17 C18 C19 C20 -1.7(3) . . . . ?
C15 C18 C19 C20 170.85(18) . . . . ?
C18 C19 C20 C21 -2.3(3) . . . . ?
C19 C20 C21 C22 3.1(3) . . . . ?
C18 C17 C22 C21 -4.4(3) . . . . ?
O1 C17 C22 C21 177.38(15) . . . . ?
C18 C17 C22 C23 168.90(17) . . . . ?
O1 C17 C22 C23 -9.3(2) . . . . ?
C20 C21 C22 C17 0.2(3) . . . . ?
C20 C21 C22 C23 -173.54(17) . . . . ?
C25 N3 C23 N4 -173.78(16) . . . . ?
Al2 N3 C23 N4 -7.62(15) . . . . ?
C25 N3 C23 C22 -0.7(3) . . . . ?
Al2 N3 C23 C22 165.43(17) . . . . ?
C25 N3 C23 Al2 -166.2(2) . . . . ?
C28 N4 C23 N3 174.64(18) . . . . ?
Al2 N4 C23 N3 7.61(15) . . . . ?
C28 N4 C23 C22 1.3(3) . . . . ?
Al2 N4 C23 C22 -165.71(16) . . . . ?
C28 N4 C23 Al2 167.0(2) . . . . ?
C17 C22 C23 N3 101.5(2) . . . . ?
C21 C22 C23 N3 -85.1(2) . . . . ?
C17 C22 C23 N4 -86.1(2) . . . . ?
C21 C22 C23 N4 87.2(2) . . . . ?
C17 C22 C23 Al2 -164.9(5) . . . . ?
C21 C22 C23 Al2 8.4(7) . . . . ?
N4 Al2 C23 N3 -171.41(17) . . . . ?
C32 Al2 C23 N3 -88.74(15) . . . . ?
C33 Al2 C23 N3 93.06(14) . . . . ?
Al1 Al2 C23 N3 -63.23(10) . . . . ?
N3 Al2 C23 N4 171.41(17) . . . . ?
C32 Al2 C23 N4 82.67(15) . . . . ?
C33 Al2 C23 N4 -95.53(14) . . . . ?
Al1 Al2 C23 N4 108.19(11) . . . . ?
N3 Al2 C23 C22 -102.0(7) . . . . ?
N4 Al2 C23 C22 86.6(6) . . . . ?
C32 Al2 C23 C22 169.3(6) . . . . ?
C33 Al2 C23 C22 -8.9(7) . . . . ?
Al1 Al2 C23 C22 -165.2(6) . . . . ?
C23 N3 C25 C24 -145.76(19) . . . . ?
Al2 N3 C25 C24 58.2(3) . . . . ?
C23 N3 C25 C26 92.6(2) . . . . ?
Al2 N3 C25 C26 -63.5(3) . . . . ?
C23 N4 C28 C27 112.6(2) . . . . ?
Al2 N4 C28 C27 -89.9(3) . . . . ?
C23 N4 C28 C29 -124.4(2) . . . . ?
Al2 N4 C28 C29 33.0(3) . . . . ?
